data_4107095
loop_
_publ_author_name
'Mark A. Fox'
'Boris Le Guennic'
'Rachel L. Roberts'
'Daniel A. Brue'
'Dmitry S. Yufit'
'Judith A. K. Howard'
'Gabriele Manca'
'Jean-Fran\,cois Halet'
'Franti\<sek Hartl'
'Paul J. Low'

_publ_contact_author_address
;
Department of Chemistry
Durham University,
South Rd.,
Durham
DH1 3LE
UK
;
_publ_contact_author_fax '0191 384 4737'
_publ_contact_author_name
;
Yufit, Dmitry S. 
;
_publ_contact_author_phone '0191 334 2004'
_publ_section_title
;
 Simultaneous Bridge-Localized and Mixed-Valence Character in Diruthenium
 Radical Cations Featuring Diethynylaromatic Bridging Ligands
;
_journal_name_full 'Journal of the American Chemical Society'
_journal_page_first 18433
_journal_page_last 18446
_journal_paper_doi 10.1021/ja207827m
_journal_volume 133
_journal_year 2011
_chemical_formula_moiety 'C90 H86 P4 Ru2, 5(C6 H6)'
_chemical_formula_sum 'C120 H116 P4 Ru2'
_chemical_formula_weight 1884.15
_chemical_name_systematic
; 
 ? 
;
_space_group_IT_number 2
_symmetry_cell_setting triclinic
_symmetry_space_group_name_Hall '-P 1'
_symmetry_space_group_name_H-M 'P -1'
_atom_sites_solution_hydrogens geom
_atom_sites_solution_primary direct
_atom_sites_solution_secondary difmap
_audit_creation_method SHELXL-97
_cell_angle_alpha 98.876(3)
_cell_angle_beta 101.348(3)
_cell_angle_gamma 114.727(4)
_cell_formula_units_Z 1
_cell_length_a 11.9292(12)
_cell_length_b 13.7023(13)
_cell_length_c 17.4694(17)
_cell_measurement_reflns_used 1663
_cell_measurement_temperature 250(2)
_cell_measurement_theta_max 26.32
_cell_measurement_theta_min 2.597
_cell_volume 2451.6(4)
_computing_cell_refinement 'Bruker SAINT'
_computing_data_collection 'Bruker SMART'
_computing_data_reduction 'Bruker SAINT'
_computing_molecular_graphics 'Bruker SHELXTL'
_computing_publication_material 'Bruker SHELXTL'
_computing_structure_refinement 'SHELXL-97 (Sheldrick, 1997)'
_computing_structure_solution 'SHELXS-97 (Sheldrick, 1990)'
_diffrn_ambient_temperature 250(2)
_diffrn_measured_fraction_theta_full 0.948
_diffrn_measured_fraction_theta_max 0.876
_diffrn_measurement_device_type 'Bruker SMART CCD 6000 Diffractometer'
_diffrn_measurement_method \w-scan
_diffrn_radiation_monochromator graphite
_diffrn_radiation_source 'fine-focus sealed tube'
_diffrn_radiation_type MoK\a
_diffrn_radiation_wavelength 0.71073
_diffrn_reflns_av_R_equivalents 0.0752
_diffrn_reflns_av_sigmaI/netI 0.1875
_diffrn_reflns_limit_h_max 17
_diffrn_reflns_limit_h_min -14
_diffrn_reflns_limit_k_max 19
_diffrn_reflns_limit_k_min -19
_diffrn_reflns_limit_l_max 24
_diffrn_reflns_limit_l_min -24
_diffrn_reflns_number 20000
_diffrn_reflns_theta_full 26.00
_diffrn_reflns_theta_max 30.54
_diffrn_reflns_theta_min 1.23
_exptl_absorpt_coefficient_mu 0.423
_exptl_absorpt_correction_T_max 0.9669
_exptl_absorpt_correction_T_min 0.9510
_exptl_absorpt_correction_type multi-scan
_exptl_absorpt_process_details 'sadabs spherical absorption correction'
_exptl_crystal_colour red
_exptl_crystal_density_diffrn 1.276
_exptl_crystal_description block
_exptl_crystal_F_000 984
_exptl_crystal_size_max 0.12
_exptl_crystal_size_mid 0.10
_exptl_crystal_size_min 0.08
_refine_diff_density_max 1.611
_refine_diff_density_min -2.257
_refine_diff_density_rms 0.232
_refine_ls_extinction_method none
_refine_ls_goodness_of_fit_ref 0.993
_refine_ls_hydrogen_treatment constr
_refine_ls_matrix_type full
_refine_ls_number_parameters 499
_refine_ls_number_reflns 13127
_refine_ls_number_restraints 28
_refine_ls_restrained_S_all 0.992
_refine_ls_R_factor_all 0.1851
_refine_ls_R_factor_gt 0.0769
_refine_ls_shift/su_max 0.001
_refine_ls_shift/su_mean 0.000
_refine_ls_structure_factor_coef Fsqd
_refine_ls_weighting_details 'calc w=1/[\s^2^(Fo^2^)+(0.1139P)^2^+0.0000P] where P=(Fo^2^+2Fc^2^)/3'
_refine_ls_weighting_scheme calc
_refine_ls_wR_factor_gt 0.1695
_refine_ls_wR_factor_ref 0.2410
_reflns_number_gt 6381
_reflns_number_total 13127
_reflns_threshold_expression >2sigma(I)
_cod_data_source_file ja207827m_si_002_1.cif
_cod_data_source_block 5_srv271
_cod_database_code 4107095

loop_
_symmetry_equiv_pos_as_xyz
'x, y, z'
'-x, -y, -z'

loop_
_atom_site_label
_atom_site_type_symbol
_atom_site_fract_x
_atom_site_fract_y
_atom_site_fract_z
_atom_site_U_iso_or_equiv
_atom_site_adp_type
_atom_site_occupancy
_atom_site_symmetry_multiplicity
_atom_site_calc_flag
_atom_site_refinement_flags
_atom_site_disorder_assembly
_atom_site_disorder_group
Ru1 Ru 0.67622(5) 0.85138(4) 0.22853(3) 0.02751(16) Uani 1 1 d . . .
P1 P 0.77033(17) 1.03419(14) 0.29427(9) 0.0332(4) Uani 1 1 d . . .
P2 P 0.55287(16) 0.89884(14) 0.14185(9) 0.0315(4) Uani 1 1 d . . .
C1 C 0.7962(6) 0.9029(5) 0.1600(3) 0.0321(14) Uani 1 1 d . . .
C2 C 0.8668(6) 0.9338(5) 0.1168(3) 0.0327(14) Uani 1 1 d . . .
C3 C 0.9341(6) 0.9664(5) 0.0594(3) 0.0293(13) Uani 1 1 d . . .
C4 C 1.0235(6) 1.0799(5) 0.0709(3) 0.0292(13) Uani 1 1 d . . .
C5 C 1.0511(7) 1.1626(6) 0.1426(4) 0.0451(17) Uani 1 1 d . . .
H5 H 1.0093 1.1418 0.1821 0.054 Uiso 1 1 calc R . .
C6 C 1.1371(8) 1.2710(6) 0.1542(5) 0.058(2) Uani 1 1 d . . .
H6 H 1.1544 1.3245 0.2015 0.069 Uiso 1 1 calc R . .
C7 C 1.1997(8) 1.3029(6) 0.0960(5) 0.059(2) Uani 1 1 d . . .
H7 H 1.2584 1.3782 0.1045 0.071 Uiso 1 1 calc R . .
C8 C 1.1775(7) 1.2279(6) 0.0278(4) 0.0443(17) Uani 1 1 d . . .
H8 H 1.2215 1.2518 -0.0102 0.053 Uiso 1 1 calc R . .
C9 C 1.0887(6) 1.1130(5) 0.0120(4) 0.0318(13) Uani 1 1 d . . .
C11 C 0.6518(6) 1.0442(5) 0.1419(4) 0.0374(15) Uani 1 1 d . . .
H11A H 0.7151 1.0483 0.1127 0.045 Uiso 1 1 calc R . .
H11B H 0.5968 1.0731 0.1150 0.045 Uiso 1 1 calc R . .
C12 C 0.7206(7) 1.1132(5) 0.2299(4) 0.0434(16) Uani 1 1 d . . .
H12A H 0.6629 1.1362 0.2514 0.052 Uiso 1 1 calc R . .
H12B H 0.7970 1.1808 0.2319 0.052 Uiso 1 1 calc R . .
C21 C 0.9482(7) 1.1146(6) 0.3297(4) 0.0436(17) Uani 1 1 d . . .
C22 C 1.0077(8) 1.2293(6) 0.3605(4) 0.055(2) Uani 1 1 d . . .
H22 H 0.9573 1.2667 0.3615 0.066 Uiso 1 1 calc R . .
C23 C 1.1394(10) 1.2887(8) 0.3896(6) 0.080(3) Uani 1 1 d . . .
H23 H 1.1786 1.3666 0.4103 0.096 Uiso 1 1 calc R . .
C24 C 1.1578(8) 1.1229(8) 0.3579(5) 0.064(2) Uani 1 1 d . . .
H24 H 1.2088 1.0860 0.3568 0.077 Uiso 1 1 calc R . .
C25 C 1.2151(9) 1.2349(9) 0.3888(5) 0.076(3) Uani 1 1 d . . .
H25 H 1.3054 1.2757 0.4093 0.091 Uiso 1 1 calc R . .
C26 C 1.0248(7) 1.0622(6) 0.3280(4) 0.0441(17) Uani 1 1 d . . .
H26 H 0.9864 0.9846 0.3064 0.053 Uiso 1 1 calc R . .
C31 C 0.7371(7) 1.0732(6) 0.3898(4) 0.0403(16) Uani 1 1 d . . .
C32 C 0.6252(7) 1.0819(6) 0.3910(4) 0.0494(18) Uani 1 1 d . . .
H32 H 0.5680 1.0741 0.3423 0.059 Uiso 1 1 calc R . .
C33 C 0.5981(9) 1.1019(7) 0.4628(5) 0.062(2) Uani 1 1 d . . .
H33 H 0.5224 1.1081 0.4625 0.074 Uiso 1 1 calc R . .
C34 C 0.6784(9) 1.1130(8) 0.5345(5) 0.072(3) Uani 1 1 d . . .
H34 H 0.6589 1.1277 0.5832 0.087 Uiso 1 1 calc R . .
C35 C 0.7877(9) 1.1025(8) 0.5351(5) 0.070(3) Uani 1 1 d . . .
H35 H 0.8424 1.1079 0.5840 0.084 Uiso 1 1 calc R . .
C36 C 0.8174(8) 1.0838(7) 0.4631(4) 0.0531(19) Uani 1 1 d . . .
H36 H 0.8935 1.0781 0.4641 0.064 Uiso 1 1 calc R . .
C41 C 0.4086(6) 0.9050(6) 0.1588(4) 0.0353(14) Uani 1 1 d . . .
C42 C 0.3350(8) 0.9336(7) 0.1029(5) 0.056(2) Uani 1 1 d . . .
H42 H 0.3580 0.9468 0.0556 0.067 Uiso 1 1 calc R . .
C43 C 0.2283(8) 0.9431(8) 0.1160(5) 0.061(2) Uani 1 1 d . . .
H43 H 0.1810 0.9642 0.0784 0.073 Uiso 1 1 calc R . .
C44 C 0.1925(8) 0.9217(8) 0.1830(5) 0.063(2) Uani 1 1 d . . .
H44 H 0.1193 0.9268 0.1911 0.076 Uiso 1 1 calc R . .
C45 C 0.2618(8) 0.8929(8) 0.2390(5) 0.067(3) Uani 1 1 d . . .
H45 H 0.2363 0.8785 0.2853 0.080 Uiso 1 1 calc R . .
C46 C 0.3704(7) 0.8849(6) 0.2272(4) 0.0451(17) Uani 1 1 d . . .
H46 H 0.4181 0.8656 0.2661 0.054 Uiso 1 1 calc R . .
C51 C 0.4884(7) 0.8180(6) 0.0359(4) 0.0417(16) Uani 1 1 d . . .
C52 C 0.5647(7) 0.8351(7) -0.0157(4) 0.0461(18) Uani 1 1 d . . .
H52 H 0.6493 0.8941 0.0030 0.055 Uiso 1 1 calc R . .
C53 C 0.5209(9) 0.7685(8) -0.0937(5) 0.068(3) Uani 1 1 d . . .
H53 H 0.5748 0.7827 -0.1276 0.081 Uiso 1 1 calc R . .
C54 C 0.3982(9) 0.6815(8) -0.1215(5) 0.071(3) Uani 1 1 d . . .
H54 H 0.3674 0.6365 -0.1749 0.085 Uiso 1 1 calc R . .
C55 C 0.3202(9) 0.6601(8) -0.0715(5) 0.074(3) Uani 1 1 d . . .
H55 H 0.2370 0.5992 -0.0896 0.088 Uiso 1 1 calc R . .
C56 C 0.3659(8) 0.7291(7) 0.0057(4) 0.058(2) Uani 1 1 d . . .
H56 H 0.3114 0.7151 0.0393 0.070 Uiso 1 1 calc R . .
C60 C 0.6089(8) 0.6679(6) 0.1917(4) 0.0456(17) Uani 1 1 d . . .
C61 C 0.5246(7) 0.6869(5) 0.2345(4) 0.0404(16) Uani 1 1 d . . .
C62 C 0.6028(7) 0.7522(5) 0.3157(4) 0.0375(15) Uani 1 1 d . . .
C63 C 0.7317(7) 0.7696(6) 0.3225(4) 0.0397(16) Uani 1 1 d . . .
C64 C 0.7356(7) 0.7187(6) 0.2476(4) 0.0412(16) Uani 1 1 d . . .
C65 C 0.5661(9) 0.5962(6) 0.1068(5) 0.065(2) Uani 1 1 d . . .
H65A H 0.6400 0.6139 0.0860 0.098 Uiso 1 1 calc R . .
H65B H 0.5028 0.6101 0.0726 0.098 Uiso 1 1 calc R . .
H65C H 0.5280 0.5183 0.1069 0.098 Uiso 1 1 calc R . .
C66 C 0.3811(7) 0.6320(6) 0.2028(5) 0.060(2) Uani 1 1 d . . .
H66A H 0.3454 0.5585 0.2121 0.090 Uiso 1 1 calc R . .
H66B H 0.3560 0.6251 0.1451 0.090 Uiso 1 1 calc R . .
H66C H 0.3484 0.6766 0.2305 0.090 Uiso 1 1 calc R . .
C67 C 0.5512(8) 0.7781(7) 0.3837(4) 0.057(2) Uani 1 1 d . . .
H67A H 0.5590 0.7349 0.4216 0.085 Uiso 1 1 calc R . .
H67B H 0.4612 0.7592 0.3620 0.085 Uiso 1 1 calc R . .
H67C H 0.6002 0.8569 0.4113 0.085 Uiso 1 1 calc R . .
C68 C 0.8386(8) 0.8187(7) 0.4007(5) 0.065(2) Uani 1 1 d . . .
H68A H 0.8266 0.7633 0.4311 0.098 Uiso 1 1 calc R . .
H68B H 0.8374 0.8828 0.4323 0.098 Uiso 1 1 calc R . .
H68C H 0.9208 0.8417 0.3892 0.098 Uiso 1 1 calc R . .
C69 C 0.8517(9) 0.7100(8) 0.2291(6) 0.072(3) Uani 1 1 d . . .
H69A H 0.9305 0.7754 0.2621 0.107 Uiso 1 1 calc R . .
H69B H 0.8451 0.7054 0.1723 0.107 Uiso 1 1 calc R . .
H69C H 0.8533 0.6437 0.2412 0.107 Uiso 1 1 calc R . .
C71A C 0.5963(15) 0.4342(14) 0.4583(7) 0.103(7) Uiso 0.55 1 d PG A 1
H71A H 0.6367 0.4552 0.5143 0.123 Uiso 0.55 1 calc PR A 1
C72A C 0.5805(17) 0.3360(13) 0.4100(10) 0.12(2) Uiso 0.55 1 d PG A 1
H72A H 0.6102 0.2906 0.4334 0.142 Uiso 0.55 1 calc PR A 1
C73A C 0.5209(16) 0.3049(10) 0.3272(9) 0.103(7) Uiso 0.55 1 d PG A 1
H73A H 0.5102 0.2385 0.2946 0.124 Uiso 0.55 1 calc PR A 1
C74A C 0.4770(13) 0.3719(12) 0.2926(6) 0.073(5) Uiso 0.55 1 d PG A 1
H74A H 0.4367 0.3509 0.2366 0.088 Uiso 0.55 1 calc PR A 1
C75A C 0.4928(14) 0.4701(11) 0.3409(8) 0.092(6) Uiso 0.55 1 d PG A 1
H75A H 0.4632 0.5155 0.3175 0.110 Uiso 0.55 1 calc PR A 1
C76A C 0.5525(15) 0.5012(11) 0.4237(8) 0.120(8) Uiso 0.55 1 d PG A 1
H76A H 0.5632 0.5676 0.4564 0.144 Uiso 0.55 1 calc PR A 1
C71B C 0.6365(18) 0.4560(17) 0.4120(11) 0.144(12) Uiso 0.45 1 d PG B 2
H71B H 0.7077 0.5088 0.4554 0.173 Uiso 0.45 1 calc PR B 2
C72B C 0.593(2) 0.3428(19) 0.4051(11) 0.13(3) Uiso 0.45 1 d PG B 2
H72B H 0.6349 0.3191 0.4438 0.150 Uiso 0.45 1 calc PR B 2
C73B C 0.488(2) 0.2648(13) 0.3409(13) 0.112(10) Uiso 0.45 1 d PG B 2
H73B H 0.4583 0.1882 0.3362 0.134 Uiso 0.45 1 calc PR B 2
C74B C 0.4257(16) 0.2999(15) 0.2836(11) 0.105(8) Uiso 0.45 1 d PG B 2
H74B H 0.3544 0.2471 0.2402 0.126 Uiso 0.45 1 calc PR B 2
C75B C 0.4691(19) 0.4130(17) 0.2906(11) 0.120(11) Uiso 0.45 1 d PG B 2
H75B H 0.4272 0.4367 0.2519 0.144 Uiso 0.45 1 calc PR B 2
C76B C 0.575(2) 0.4911(13) 0.3548(13) 0.109(9) Uiso 0.45 1 d PG B 2
H76B H 0.6039 0.5676 0.3595 0.131 Uiso 0.45 1 calc PR B 2
C81 C 0.9215(15) 0.3980(13) 0.5727(10) 0.141(5) Uiso 1 1 d D C 1
H81 H 0.8778 0.3476 0.5211 0.169 Uiso 1 1 calc R C 1
C82 C 0.8542(15) 0.4098(12) 0.6241(8) 0.133(5) Uiso 1 1 d D C 1
H82 H 0.7640 0.3668 0.6079 0.159 Uiso 1 1 calc R C 1
C83 C 0.9142(13) 0.4822(11) 0.6984(8) 0.120(4) Uiso 1 1 d D C 1
H83 H 0.8669 0.4898 0.7340 0.144 Uiso 1 1 calc R C 1
C84 C 1.0446(14) 0.5438(12) 0.7203(9) 0.132(5) Uiso 1 1 d D C 1
H84 H 1.0882 0.5944 0.7719 0.158 Uiso 1 1 calc R C 1
C85 C 1.1124(16) 0.5332(13) 0.6688(9) 0.136(5) Uiso 1 1 d D C 1
H85 H 1.2023 0.5778 0.6842 0.163 Uiso 1 1 calc R C 1
C86 C 1.0513(16) 0.4584(13) 0.5952(10) 0.162(6) Uiso 1 1 d D C 1
H86 H 1.0986 0.4486 0.5603 0.195 Uiso 1 1 calc R C 1
C91 C 0.9604(14) 0.4329(11) 0.9214(9) 0.124(4) Uiso 1 1 d D . 1
H91 H 0.9337 0.3871 0.8687 0.149 Uiso 1 1 calc R . 1
C92 C 0.9707(13) 0.5372(11) 0.9355(8) 0.118(4) Uiso 1 1 d D D 1
H92 H 0.9508 0.5647 0.8915 0.141 Uiso 1 1 calc R D 1
C93 C 1.0089(12) 0.6016(11) 1.0114(8) 0.110(4) Uiso 1 1 d D . 1
H93 H 1.0148 0.6732 1.0187 0.132 Uiso 1 1 calc R . 1

loop_
_atom_site_aniso_label
_atom_site_aniso_U_11
_atom_site_aniso_U_22
_atom_site_aniso_U_33
_atom_site_aniso_U_23
_atom_site_aniso_U_13
_atom_site_aniso_U_12
Ru1 0.0258(3) 0.0369(3) 0.0257(2) 0.01034(19) 0.01008(19) 0.0181(2)
P1 0.0338(10) 0.0398(9) 0.0282(8) 0.0069(7) 0.0098(7) 0.0193(8)
P2 0.0287(9) 0.0431(9) 0.0286(8) 0.0118(7) 0.0097(7) 0.0207(8)
C1 0.039(4) 0.044(4) 0.027(3) 0.010(3) 0.013(3) 0.028(3)
C2 0.029(4) 0.046(4) 0.028(3) 0.011(3) 0.010(3) 0.021(3)
C3 0.020(3) 0.047(4) 0.027(3) 0.011(3) 0.006(2) 0.022(3)
C4 0.021(3) 0.044(4) 0.025(3) 0.006(2) 0.007(2) 0.019(3)
C5 0.050(5) 0.053(4) 0.040(4) 0.008(3) 0.021(3) 0.029(4)
C6 0.069(6) 0.047(5) 0.048(4) -0.002(3) 0.023(4) 0.021(4)
C7 0.062(6) 0.042(4) 0.061(5) 0.005(4) 0.023(4) 0.013(4)
C8 0.042(4) 0.048(4) 0.043(4) 0.014(3) 0.018(3) 0.018(4)
C9 0.028(3) 0.040(4) 0.035(3) 0.010(3) 0.011(3) 0.022(3)
C11 0.035(4) 0.048(4) 0.039(3) 0.020(3) 0.015(3) 0.024(3)
C12 0.048(5) 0.037(4) 0.046(4) 0.011(3) 0.010(3) 0.022(3)
C21 0.036(4) 0.045(4) 0.032(3) 0.001(3) 0.009(3) 0.007(3)
C22 0.047(5) 0.048(4) 0.052(4) 0.001(4) 0.015(4) 0.010(4)
C23 0.059(7) 0.056(6) 0.082(7) 0.003(5) 0.024(5) -0.009(5)
C24 0.031(5) 0.090(7) 0.055(5) 0.010(5) 0.005(4) 0.019(5)
C25 0.037(5) 0.094(8) 0.049(5) 0.001(5) 0.002(4) -0.002(5)
C26 0.041(4) 0.053(4) 0.031(3) 0.007(3) 0.008(3) 0.018(4)
C31 0.044(4) 0.044(4) 0.038(3) 0.010(3) 0.019(3) 0.022(3)
C32 0.044(5) 0.058(5) 0.045(4) 0.006(3) 0.009(3) 0.026(4)
C33 0.062(6) 0.082(6) 0.063(5) 0.020(5) 0.032(5) 0.047(5)
C34 0.074(7) 0.109(8) 0.046(5) 0.012(5) 0.032(5) 0.050(6)
C35 0.071(6) 0.111(8) 0.035(4) 0.020(4) 0.021(4) 0.047(6)
C36 0.053(5) 0.077(5) 0.039(4) 0.014(4) 0.018(4) 0.037(4)
C41 0.025(3) 0.051(4) 0.038(3) 0.013(3) 0.010(3) 0.024(3)
C42 0.052(5) 0.094(6) 0.052(4) 0.044(4) 0.027(4) 0.048(5)
C43 0.043(5) 0.098(7) 0.067(5) 0.033(5) 0.014(4) 0.053(5)
C44 0.046(5) 0.102(7) 0.064(5) 0.023(5) 0.025(4) 0.051(5)
C45 0.061(6) 0.127(8) 0.050(4) 0.038(5) 0.033(4) 0.066(6)
C46 0.043(4) 0.070(5) 0.035(3) 0.017(3) 0.012(3) 0.037(4)
C51 0.037(4) 0.055(4) 0.036(3) 0.010(3) 0.004(3) 0.027(4)
C52 0.038(4) 0.076(5) 0.031(3) 0.007(3) 0.006(3) 0.037(4)
C53 0.066(6) 0.110(7) 0.041(4) 0.005(5) 0.016(4) 0.059(6)
C54 0.063(6) 0.102(7) 0.038(4) -0.003(4) 0.000(4) 0.043(6)
C55 0.059(6) 0.078(6) 0.050(5) -0.007(4) -0.002(4) 0.017(5)
C56 0.053(5) 0.072(5) 0.037(4) 0.008(4) 0.005(4) 0.023(5)
C60 0.061(5) 0.041(4) 0.041(4) 0.011(3) 0.012(4) 0.031(4)
C61 0.039(4) 0.035(4) 0.045(4) 0.015(3) 0.013(3) 0.014(3)
C62 0.044(4) 0.045(4) 0.034(3) 0.021(3) 0.014(3) 0.025(3)
C63 0.047(4) 0.056(4) 0.035(3) 0.023(3) 0.014(3) 0.036(4)
C64 0.048(4) 0.052(4) 0.049(4) 0.027(3) 0.019(3) 0.039(4)
C65 0.100(7) 0.047(4) 0.049(4) 0.003(4) 0.025(5) 0.037(5)
C66 0.042(5) 0.048(5) 0.076(6) 0.018(4) 0.009(4) 0.009(4)
C67 0.074(6) 0.074(5) 0.050(4) 0.034(4) 0.038(4) 0.044(5)
C68 0.064(6) 0.086(6) 0.047(4) 0.030(4) 0.004(4) 0.037(5)
C69 0.076(7) 0.094(7) 0.093(7) 0.048(6) 0.049(6) 0.065(6)

loop_
_atom_type_symbol
_atom_type_description
_atom_type_scat_dispersion_real
_atom_type_scat_dispersion_imag
_atom_type_scat_source
C C 0.0033 0.0016 'International Tables Vol C Tables 4.2.6.8 and 6.1.1.4'
H H 0.0000 0.0000 'International Tables Vol C Tables 4.2.6.8 and 6.1.1.4'
P P 0.1023 0.0942 'International Tables Vol C Tables 4.2.6.8 and 6.1.1.4'
Ru Ru -1.2594 0.8363 'International Tables Vol C Tables 4.2.6.8 and 6.1.1.4'

loop_
_geom_angle_atom_site_label_1
_geom_angle_atom_site_label_2
_geom_angle_atom_site_label_3
_geom_angle
_geom_angle_site_symmetry_1
_geom_angle_site_symmetry_3
C1 Ru1 C60 100.4(2) . .
C1 Ru1 C64 91.1(2) . .
C60 Ru1 C64 37.2(3) . .
C1 Ru1 C61 136.5(2) . .
C60 Ru1 C61 37.6(3) . .
C64 Ru1 C61 62.0(3) . .
C1 Ru1 C62 151.8(2) . .
C60 Ru1 C62 62.3(2) . .
C64 Ru1 C62 61.5(2) . .
C61 Ru1 C62 37.2(2) . .
C1 Ru1 P1 84.37(17) . .
C60 Ru1 P1 166.05(18) . .
C64 Ru1 P1 130.4(2) . .
C61 Ru1 P1 139.13(18) . .
C62 Ru1 P1 107.88(17) . .
C1 Ru1 P2 82.74(17) . .
C60 Ru1 P2 110.37(19) . .
C64 Ru1 P2 145.27(19) . .
C61 Ru1 P2 100.17(18) . .
C62 Ru1 P2 123.11(18) . .
P1 Ru1 P2 83.12(6) . .
C1 Ru1 C63 116.3(2) . .
C60 Ru1 C63 61.5(3) . .
C64 Ru1 C63 36.2(2) . .
C61 Ru1 C63 61.6(3) . .
C62 Ru1 C63 36.8(2) . .
P1 Ru1 C63 104.62(18) . .
P2 Ru1 C63 159.74(19) . .
C31 P1 C21 98.4(3) . .
C31 P1 C12 104.0(3) . .
C21 P1 C12 103.8(3) . .
C31 P1 Ru1 118.0(2) . .
C21 P1 Ru1 119.6(2) . .
C12 P1 Ru1 110.9(2) . .
C51 P2 C41 100.2(3) . .
C51 P2 C11 106.0(3) . .
C41 P2 C11 100.7(3) . .
C51 P2 Ru1 117.5(2) . .
C41 P2 Ru1 122.4(2) . .
C11 P2 Ru1 107.9(2) . .
C2 C1 Ru1 178.5(5) . .
C1 C2 C3 172.8(6) . .
C2 C3 C9 120.7(6) . 2_775
C2 C3 C4 120.8(5) . .
C9 C3 C4 118.5(5) 2_775 .
C3 C4 C9 120.7(5) . .
C3 C4 C5 120.6(5) . .
C9 C4 C5 118.7(6) . .
C6 C5 C4 120.8(6) . .
C6 C5 H5 119.6 . .
C4 C5 H5 119.6 . .
C5 C6 C7 120.1(7) . .
C5 C6 H6 119.9 . .
C7 C6 H6 119.9 . .
C8 C7 C6 121.2(7) . .
C8 C7 H7 119.4 . .
C6 C7 H7 119.4 . .
C7 C8 C9 121.4(6) . .
C7 C8 H8 119.3 . .
C9 C8 H8 119.3 . .
C3 C9 C8 121.6(6) 2_775 .
C3 C9 C4 120.8(6) 2_775 .
C8 C9 C4 117.7(6) . .
C12 C11 P2 108.1(4) . .
C12 C11 H11A 110.1 . .
P2 C11 H11A 110.1 . .
C12 C11 H11B 110.1 . .
P2 C11 H11B 110.1 . .
H11A C11 H11B 108.4 . .
C11 C12 P1 111.9(4) . .
C11 C12 H12A 109.2 . .
P1 C12 H12A 109.2 . .
C11 C12 H12B 109.2 . .
P1 C12 H12B 109.2 . .
H12A C12 H12B 107.9 . .
C26 C21 C22 118.4(7) . .
C26 C21 P1 121.2(5) . .
C22 C21 P1 120.4(6) . .
C23 C22 C21 120.6(8) . .
C23 C22 H22 119.7 . .
C21 C22 H22 119.7 . .
C22 C23 C25 120.4(9) . .
C22 C23 H23 119.8 . .
C25 C23 H23 119.8 . .
C25 C24 C26 120.6(9) . .
C25 C24 H24 119.7 . .
C26 C24 H24 119.7 . .
C24 C25 C23 119.4(9) . .
C24 C25 H25 120.3 . .
C23 C25 H25 120.3 . .
C21 C26 C24 120.6(7) . .
C21 C26 H26 119.7 . .
C24 C26 H26 119.7 . .
C36 C31 C32 117.6(6) . .
C36 C31 P1 120.3(5) . .
C32 C31 P1 121.9(5) . .
C33 C32 C31 120.4(7) . .
C33 C32 H32 119.8 . .
C31 C32 H32 119.8 . .
C34 C33 C32 121.4(8) . .
C34 C33 H33 119.3 . .
C32 C33 H33 119.3 . .
C33 C34 C35 119.5(7) . .
C33 C34 H34 120.2 . .
C35 C34 H34 120.2 . .
C34 C35 C36 119.8(8) . .
C34 C35 H35 120.1 . .
C36 C35 H35 120.1 . .
C35 C36 C31 121.3(7) . .
C35 C36 H36 119.3 . .
C31 C36 H36 119.3 . .
C46 C41 C42 117.7(6) . .
C46 C41 P2 122.3(5) . .
C42 C41 P2 120.0(5) . .
C43 C42 C41 121.0(6) . .
C43 C42 H42 119.5 . .
C41 C42 H42 119.5 . .
C44 C43 C42 120.0(7) . .
C44 C43 H43 120.0 . .
C42 C43 H43 120.0 . .
C43 C44 C45 120.6(7) . .
C43 C44 H44 119.7 . .
C45 C44 H44 119.7 . .
C44 C45 C46 120.0(7) . .
C44 C45 H45 120.0 . .
C46 C45 H45 120.0 . .
C41 C46 C45 120.6(6) . .
C41 C46 H46 119.7 . .
C45 C46 H46 119.7 . .
C52 C51 C56 116.5(7) . .
C52 C51 P2 121.4(6) . .
C56 C51 P2 121.8(5) . .
C53 C52 C51 122.1(8) . .
C53 C52 H52 119.0 . .
C51 C52 H52 119.0 . .
C54 C53 C52 119.7(8) . .
C54 C53 H53 120.2 . .
C52 C53 H53 120.2 . .
C53 C54 C55 120.0(8) . .
C53 C54 H54 120.0 . .
C55 C54 H54 120.0 . .
C54 C55 C56 119.0(9) . .
C54 C55 H55 120.5 . .
C56 C55 H55 120.5 . .
C55 C56 C51 122.7(8) . .
C55 C56 H56 118.6 . .
C51 C56 H56 118.6 . .
C64 C60 C61 107.7(6) . .
C64 C60 C65 126.7(7) . .
C61 C60 C65 125.3(7) . .
C64 C60 Ru1 72.3(4) . .
C61 C60 Ru1 72.1(4) . .
C65 C60 Ru1 126.4(5) . .
C62 C61 C60 107.1(6) . .
C62 C61 C66 127.3(6) . .
C60 C61 C66 124.9(7) . .
C62 C61 Ru1 71.5(4) . .
C60 C61 Ru1 70.3(4) . .
C66 C61 Ru1 131.0(5) . .
C63 C62 C61 107.7(6) . .
C63 C62 C67 126.6(6) . .
C61 C62 C67 124.8(7) . .
C63 C62 Ru1 72.0(3) . .
C61 C62 Ru1 71.3(3) . .
C67 C62 Ru1 130.5(5) . .
C64 C63 C62 108.9(6) . .
C64 C63 C68 126.0(7) . .
C62 C63 C68 124.5(6) . .
C64 C63 Ru1 71.4(3) . .
C62 C63 Ru1 71.2(3) . .
C68 C63 Ru1 130.6(5) . .
C63 C64 C60 108.5(6) . .
C63 C64 C69 126.5(7) . .
C60 C64 C69 124.8(7) . .
C63 C64 Ru1 72.5(3) . .
C60 C64 Ru1 70.6(4) . .
C69 C64 Ru1 126.4(5) . .
C60 C65 H65A 109.5 . .
C60 C65 H65B 109.5 . .
H65A C65 H65B 109.5 . .
C60 C65 H65C 109.5 . .
H65A C65 H65C 109.5 . .
H65B C65 H65C 109.5 . .
C61 C66 H66A 109.5 . .
C61 C66 H66B 109.5 . .
H66A C66 H66B 109.5 . .
C61 C66 H66C 109.5 . .
H66A C66 H66C 109.5 . .
H66B C66 H66C 109.5 . .
C62 C67 H67A 109.5 . .
C62 C67 H67B 109.5 . .
H67A C67 H67B 109.5 . .
C62 C67 H67C 109.5 . .
H67A C67 H67C 109.5 . .
H67B C67 H67C 109.5 . .
C63 C68 H68A 109.5 . .
C63 C68 H68B 109.5 . .
H68A C68 H68B 109.5 . .
C63 C68 H68C 109.5 . .
H68A C68 H68C 109.5 . .
H68B C68 H68C 109.5 . .
C64 C69 H69A 109.5 . .
C64 C69 H69B 109.5 . .
H69A C69 H69B 109.5 . .
C64 C69 H69C 109.5 . .
H69A C69 H69C 109.5 . .
H69B C69 H69C 109.5 . .
C72A C71A C76A 120.0 . .
C72A C71A H71A 120.0 . .
C76A C71A H71A 120.0 . .
C73A C72A C71A 120.0 . .
C73A C72A H72A 120.0 . .
C71A C72A H72A 120.0 . .
C72A C73A C74A 120.0 . .
C72A C73A H73A 120.0 . .
C74A C73A H73A 120.0 . .
C73A C74A C75A 120.0 . .
C73A C74A H74A 120.0 . .
C75A C74A H74A 120.0 . .
C76A C75A C74A 120.0 . .
C76A C75A H75A 120.0 . .
C74A C75A H75A 120.0 . .
C75A C76A C71A 120.0 . .
C75A C76A H76A 120.0 . .
C71A C76A H76A 120.0 . .
C72B C71B C76B 120.0 . .
C72B C71B H71B 120.0 . .
C76B C71B H71B 120.0 . .
C71B C72B C73B 120.0 . .
C71B C72B H72B 120.0 . .
C73B C72B H72B 120.0 . .
C74B C73B C72B 120.0 . .
C74B C73B H73B 120.0 . .
C72B C73B H73B 120.0 . .
C73B C74B C75B 120.0 . .
C73B C74B H74B 120.0 . .
C75B C74B H74B 120.0 . .
C76B C75B C74B 120.0 . .
C76B C75B H75B 120.0 . .
C74B C75B H75B 120.0 . .
C75B C76B C71B 120.0 . .
C75B C76B H76B 120.0 . .
C71B C76B H76B 120.0 . .
C82 C81 C86 120.2(17) . .
C82 C81 H81 119.9 . .
C86 C81 H81 119.9 . .
C83 C82 C81 121.3(16) . .
C83 C82 H82 119.4 . .
C81 C82 H82 119.4 . .
C82 C83 C84 118.3(15) . .
C82 C83 H83 120.9 . .
C84 C83 H83 120.9 . .
C85 C84 C83 120.8(15) . .
C85 C84 H84 119.6 . .
C83 C84 H84 119.6 . .
C84 C85 C86 120.3(17) . .
C84 C85 H85 119.9 . .
C86 C85 H85 119.9 . .
C81 C86 C85 119.2(17) . .
C81 C86 H86 120.4 . .
C85 C86 H86 120.4 . .
C92 C91 C93 116.2(13) . 2_767
C92 C91 H91 121.9 . .
C93 C91 H91 121.9 2_767 .
C93 C92 C91 121.2(14) . .
C93 C92 H92 119.4 . .
C91 C92 H92 119.4 . .
C92 C93 C91 122.6(12) . 2_767
C92 C93 H93 118.7 . .
C91 C93 H93 118.7 2_767 .

loop_
_geom_bond_atom_site_label_1
_geom_bond_atom_site_label_2
_geom_bond_distance
_geom_bond_site_symmetry_2
Ru1 C1 2.017(6) .
Ru1 C60 2.234(7) .
Ru1 C64 2.256(6) .
Ru1 C61 2.257(7) .
Ru1 C62 2.259(6) .
Ru1 P1 2.2597(17) .
Ru1 P2 2.2602(16) .
Ru1 C63 2.270(6) .
P1 C31 1.842(6) .
P1 C21 1.849(7) .
P1 C12 1.855(7) .
P2 C51 1.828(7) .
P2 C41 1.837(6) .
P2 C11 1.842(7) .
C1 C2 1.228(8) .
C2 C3 1.416(8) .
C3 C9 1.419(8) 2_775
C3 C4 1.424(9) .
C4 C9 1.426(8) .
C4 C5 1.431(8) .
C5 C6 1.360(10) .
C5 H5 0.9400 .
C6 C7 1.393(10) .
C6 H6 0.9400 .
C7 C8 1.348(9) .
C7 H7 0.9400 .
C8 C9 1.426(9) .
C8 H8 0.9400 .
C9 C3 1.419(8) 2_775
C11 C12 1.529(9) .
C11 H11A 0.9800 .
C11 H11B 0.9800 .
C12 H12A 0.9800 .
C12 H12B 0.9800 .
C21 C26 1.379(10) .
C21 C22 1.386(10) .
C22 C23 1.370(12) .
C22 H22 0.9400 .
C23 C25 1.386(14) .
C23 H23 0.9400 .
C24 C25 1.354(13) .
C24 C26 1.385(10) .
C24 H24 0.9400 .
C25 H25 0.9400 .
C26 H26 0.9400 .
C31 C36 1.387(10) .
C31 C32 1.392(10) .
C32 C33 1.371(10) .
C32 H32 0.9400 .
C33 C34 1.364(12) .
C33 H33 0.9400 .
C34 C35 1.368(12) .
C34 H34 0.9400 .
C35 C36 1.386(10) .
C35 H35 0.9400 .
C36 H36 0.9400 .
C41 C46 1.386(9) .
C41 C42 1.395(9) .
C42 C43 1.390(10) .
C42 H42 0.9400 .
C43 C44 1.356(11) .
C43 H43 0.9400 .
C44 C45 1.367(11) .
C44 H44 0.9400 .
C45 C46 1.396(10) .
C45 H45 0.9400 .
C46 H46 0.9400 .
C51 C52 1.380(9) .
C51 C56 1.381(10) .
C52 C53 1.378(10) .
C52 H52 0.9400 .
C53 C54 1.372(12) .
C53 H53 0.9400 .
C54 C55 1.374(12) .
C54 H54 0.9400 .
C55 C56 1.377(10) .
C55 H55 0.9400 .
C56 H56 0.9400 .
C60 C64 1.432(10) .
C60 C61 1.446(10) .
C60 C65 1.504(9) .
C61 C62 1.441(9) .
C61 C66 1.492(10) .
C62 C63 1.431(9) .
C62 C67 1.501(9) .
C63 C64 1.405(9) .
C63 C68 1.502(10) .
C64 C69 1.530(10) .
C65 H65A 0.9700 .
C65 H65B 0.9700 .
C65 H65C 0.9700 .
C66 H66A 0.9700 .
C66 H66B 0.9700 .
C66 H66C 0.9700 .
C67 H67A 0.9700 .
C67 H67B 0.9700 .
C67 H67C 0.9700 .
C68 H68A 0.9700 .
C68 H68B 0.9700 .
C68 H68C 0.9700 .
C69 H69A 0.9700 .
C69 H69B 0.9700 .
C69 H69C 0.9700 .
C71A C72A 1.3900 .
C71A C76A 1.3900 .
C71A H71A 0.9400 .
C72A C73A 1.3900 .
C72A H72A 0.9400 .
C73A C74A 1.3900 .
C73A H73A 0.9400 .
C74A C75A 1.3900 .
C74A H74A 0.9400 .
C75A C76A 1.3900 .
C75A H75A 0.9400 .
C76A H76A 0.9400 .
C71B C72B 1.3900 .
C71B C76B 1.3900 .
C71B H71B 0.9400 .
C72B C73B 1.3900 .
C72B H72B 0.9400 .
C73B C74B 1.3900 .
C73B H73B 0.9400 .
C74B C75B 1.3900 .
C74B H74B 0.9400 .
C75B C76B 1.3900 .
C75B H75B 0.9400 .
C76B H76B 0.9400 .
C81 C82 1.351(12) .
C81 C86 1.352(12) .
C81 H81 0.9400 .
C82 C83 1.350(11) .
C82 H82 0.9400 .
C83 C84 1.359(12) .
C83 H83 0.9400 .
C84 C85 1.352(11) .
C84 H84 0.9400 .
C85 C86 1.354(12) .
C85 H85 0.9400 .
C86 H86 0.9400 .
C91 C92 1.360(11) .
C91 C93 1.372(16) 2_767
C91 H91 0.9400 .
C92 C93 1.345(11) .
C92 H92 0.9400 .
C93 C91 1.372(16) 2_767
C93 H93 0.9400 .

loop_
_geom_torsion_atom_site_label_1
_geom_torsion_atom_site_label_2
_geom_torsion_atom_site_label_3
_geom_torsion_atom_site_label_4
_geom_torsion
_geom_torsion_site_symmetry_1
_geom_torsion_site_symmetry_4
C1 Ru1 P1 C31 -169.6(3) . .
C60 Ru1 P1 C31 -58.7(9) . .
C64 Ru1 P1 C31 -82.9(4) . .
C61 Ru1 P1 C31 9.5(4) . .
C62 Ru1 P1 C31 -15.6(3) . .
P2 Ru1 P1 C31 107.1(3) . .
C63 Ru1 P1 C31 -53.9(3) . .
C1 Ru1 P1 C21 -50.1(3) . .
C60 Ru1 P1 C21 60.8(9) . .
C64 Ru1 P1 C21 36.5(3) . .
C61 Ru1 P1 C21 128.9(4) . .
C62 Ru1 P1 C21 103.9(3) . .
P2 Ru1 P1 C21 -133.5(3) . .
C63 Ru1 P1 C21 65.6(3) . .
C1 Ru1 P1 C12 70.6(3) . .
C60 Ru1 P1 C12 -178.5(9) . .
C64 Ru1 P1 C12 157.2(3) . .
C61 Ru1 P1 C12 -110.4(4) . .
C62 Ru1 P1 C12 -135.4(3) . .
P2 Ru1 P1 C12 -12.8(3) . .
C63 Ru1 P1 C12 -173.7(3) . .
C1 Ru1 P2 C51 65.5(3) . .
C60 Ru1 P2 C51 -33.0(3) . .
C64 Ru1 P2 C51 -15.9(4) . .
C61 Ru1 P2 C51 -70.6(3) . .
C62 Ru1 P2 C51 -102.5(3) . .
P1 Ru1 P2 C51 150.6(3) . .
C63 Ru1 P2 C51 -95.3(6) . .
C1 Ru1 P2 C41 -170.0(3) . .
C60 Ru1 P2 C41 91.5(3) . .
C64 Ru1 P2 C41 108.6(4) . .
C61 Ru1 P2 C41 53.9(3) . .
C62 Ru1 P2 C41 22.0(3) . .
P1 Ru1 P2 C41 -84.9(3) . .
C63 Ru1 P2 C41 29.2(6) . .
C1 Ru1 P2 C11 -54.2(3) . .
C60 Ru1 P2 C11 -152.6(3) . .
C64 Ru1 P2 C11 -135.6(4) . .
C61 Ru1 P2 C11 169.8(3) . .
C62 Ru1 P2 C11 137.9(3) . .
P1 Ru1 P2 C11 31.0(2) . .
C63 Ru1 P2 C11 145.1(5) . .
C60 Ru1 C1 C2 87(21) . .
C64 Ru1 C1 C2 123(21) . .
C61 Ru1 C1 C2 75(21) . .
C62 Ru1 C1 C2 136(21) . .
P1 Ru1 C1 C2 -106(21) . .
P2 Ru1 C1 C2 -22(21) . .
C63 Ru1 C1 C2 150(21) . .
Ru1 C1 C2 C3 -2(25) . .
C1 C2 C3 C9 -65(5) . 2_775
C1 C2 C3 C4 113(5) . .
C2 C3 C4 C9 -178.4(5) . .
C9 C3 C4 C9 0.0(9) 2_775 .
C2 C3 C4 C5 2.6(9) . .
C9 C3 C4 C5 -179.1(6) 2_775 .
C3 C4 C5 C6 179.5(7) . .
C9 C4 C5 C6 0.4(10) . .
C4 C5 C6 C7 0.1(12) . .
C5 C6 C7 C8 -0.5(13) . .
C6 C7 C8 C9 0.4(12) . .
C7 C8 C9 C3 -179.5(7) . 2_775
C7 C8 C9 C4 0.1(10) . .
C3 C4 C9 C3 0.0(9) . 2_775
C5 C4 C9 C3 179.1(6) . 2_775
C3 C4 C9 C8 -179.6(6) . .
C5 C4 C9 C8 -0.5(9) . .
C51 P2 C11 C12 -173.6(5) . .
C41 P2 C11 C12 82.4(5) . .
Ru1 P2 C11 C12 -46.9(5) . .
P2 C11 C12 P1 36.6(6) . .
C31 P1 C12 C11 -140.1(5) . .
C21 P1 C12 C11 117.4(5) . .
Ru1 P1 C12 C11 -12.2(6) . .
C31 P1 C21 C26 118.9(6) . .
C12 P1 C21 C26 -134.3(6) . .
Ru1 P1 C21 C26 -10.1(6) . .
C31 P1 C21 C22 -59.4(6) . .
C12 P1 C21 C22 47.4(6) . .
Ru1 P1 C21 C22 171.6(5) . .
C26 C21 C22 C23 -0.9(11) . .
P1 C21 C22 C23 177.5(6) . .
C21 C22 C23 C25 -0.1(14) . .
C26 C24 C25 C23 -0.5(13) . .
C22 C23 C25 C24 0.8(14) . .
C22 C21 C26 C24 1.2(10) . .
P1 C21 C26 C24 -177.2(6) . .
C25 C24 C26 C21 -0.5(12) . .
C21 P1 C31 C36 -38.3(7) . .
C12 P1 C31 C36 -144.9(6) . .
Ru1 P1 C31 C36 91.8(6) . .
C21 P1 C31 C32 148.4(6) . .
C12 P1 C31 C32 41.8(7) . .
Ru1 P1 C31 C32 -81.6(6) . .
C36 C31 C32 C33 0.9(11) . .
P1 C31 C32 C33 174.5(6) . .
C31 C32 C33 C34 -0.5(13) . .
C32 C33 C34 C35 -0.9(15) . .
C33 C34 C35 C36 1.7(15) . .
C34 C35 C36 C31 -1.2(14) . .
C32 C31 C36 C35 -0.1(12) . .
P1 C31 C36 C35 -173.7(7) . .
C51 P2 C41 C46 134.4(6) . .
C11 P2 C41 C46 -117.0(6) . .
Ru1 P2 C41 C46 2.4(7) . .
C51 P2 C41 C42 -47.3(7) . .
C11 P2 C41 C42 61.3(7) . .
Ru1 P2 C41 C42 -179.3(5) . .
C46 C41 C42 C43 0.9(12) . .
P2 C41 C42 C43 -177.5(7) . .
C41 C42 C43 C44 -1.6(14) . .
C42 C43 C44 C45 1.2(15) . .
C43 C44 C45 C46 -0.2(14) . .
C42 C41 C46 C45 0.2(11) . .
P2 C41 C46 C45 178.5(6) . .
C44 C45 C46 C41 -0.5(13) . .
C41 P2 C51 C52 147.7(6) . .
C11 P2 C51 C52 43.4(7) . .
Ru1 P2 C51 C52 -77.3(6) . .
C41 P2 C51 C56 -39.5(7) . .
C11 P2 C51 C56 -143.9(6) . .
Ru1 P2 C51 C56 95.5(6) . .
C56 C51 C52 C53 1.1(11) . .
P2 C51 C52 C53 174.2(6) . .
C51 C52 C53 C54 -0.6(12) . .
C52 C53 C54 C55 -0.9(14) . .
C53 C54 C55 C56 1.9(15) . .
C54 C55 C56 C51 -1.5(14) . .
C52 C51 C56 C55 0.0(12) . .
P2 C51 C56 C55 -173.1(7) . .
C1 Ru1 C60 C64 77.9(4) . .
C61 Ru1 C60 C64 -116.1(6) . .
C62 Ru1 C60 C64 -78.5(4) . .
P1 Ru1 C60 C64 -31.2(11) . .
P2 Ru1 C60 C64 163.9(3) . .
C63 Ru1 C60 C64 -36.5(4) . .
C1 Ru1 C60 C61 -166.1(4) . .
C64 Ru1 C60 C61 116.1(6) . .
C62 Ru1 C60 C61 37.6(4) . .
P1 Ru1 C60 C61 84.9(9) . .
P2 Ru1 C60 C61 -80.0(4) . .
C63 Ru1 C60 C61 79.6(4) . .
C1 Ru1 C60 C65 -45.0(7) . .
C64 Ru1 C60 C65 -122.9(9) . .
C61 Ru1 C60 C65 121.0(9) . .
C62 Ru1 C60 C65 158.6(8) . .
P1 Ru1 C60 C65 -154.1(6) . .
P2 Ru1 C60 C65 41.0(7) . .
C63 Ru1 C60 C65 -159.4(8) . .
C64 C60 C61 C62 1.5(7) . .
C65 C60 C61 C62 175.2(6) . .
Ru1 C60 C61 C62 -62.4(4) . .
C64 C60 C61 C66 -169.2(6) . .
C65 C60 C61 C66 4.5(11) . .
Ru1 C60 C61 C66 126.9(7) . .
C64 C60 C61 Ru1 63.9(5) . .
C65 C60 C61 Ru1 -122.4(7) . .
C1 Ru1 C61 C62 136.9(4) . .
C60 Ru1 C61 C62 116.7(6) . .
C64 Ru1 C61 C62 78.8(4) . .
P1 Ru1 C61 C62 -41.7(5) . .
P2 Ru1 C61 C62 -133.0(4) . .
C63 Ru1 C61 C62 37.6(4) . .
C1 Ru1 C61 C60 20.1(6) . .
C64 Ru1 C61 C60 -37.9(4) . .
C62 Ru1 C61 C60 -116.7(6) . .
P1 Ru1 C61 C60 -158.5(3) . .
P2 Ru1 C61 C60 110.3(4) . .
C63 Ru1 C61 C60 -79.2(4) . .
C1 Ru1 C61 C66 -99.4(7) . .
C60 Ru1 C61 C66 -119.6(8) . .
C64 Ru1 C61 C66 -157.5(8) . .
C62 Ru1 C61 C66 123.7(8) . .
P1 Ru1 C61 C66 81.9(7) . .
P2 Ru1 C61 C66 -9.3(7) . .
C63 Ru1 C61 C66 161.2(8) . .
C60 C61 C62 C63 -1.6(7) . .
C66 C61 C62 C63 168.8(7) . .
Ru1 C61 C62 C63 -63.2(4) . .
C60 C61 C62 C67 -171.5(6) . .
C66 C61 C62 C67 -1.1(11) . .
Ru1 C61 C62 C67 126.9(6) . .
C60 C61 C62 Ru1 61.6(4) . .
C66 C61 C62 Ru1 -127.9(7) . .
C1 Ru1 C62 C63 21.9(7) . .
C60 Ru1 C62 C63 78.6(4) . .
C64 Ru1 C62 C63 36.2(4) . .
C61 Ru1 C62 C63 116.6(6) . .
P1 Ru1 C62 C63 -90.7(4) . .
P2 Ru1 C62 C63 175.9(3) . .
C1 Ru1 C62 C61 -94.6(6) . .
C60 Ru1 C62 C61 -38.0(4) . .
C64 Ru1 C62 C61 -80.3(4) . .
P1 Ru1 C62 C61 152.8(3) . .
P2 Ru1 C62 C61 59.3(4) . .
C63 Ru1 C62 C61 -116.6(6) . .
C1 Ru1 C62 C67 145.1(7) . .
C60 Ru1 C62 C67 -158.2(8) . .
C64 Ru1 C62 C67 159.4(8) . .
C61 Ru1 C62 C67 -120.2(8) . .
P1 Ru1 C62 C67 32.5(7) . .
P2 Ru1 C62 C67 -60.9(7) . .
C63 Ru1 C62 C67 123.2(8) . .
C61 C62 C63 C64 1.1(7) . .
C67 C62 C63 C64 170.7(6) . .
Ru1 C62 C63 C64 -61.7(5) . .
C61 C62 C63 C68 -170.3(6) . .
C67 C62 C63 C68 -0.7(11) . .
Ru1 C62 C63 C68 126.8(7) . .
C61 C62 C63 Ru1 62.8(4) . .
C67 C62 C63 Ru1 -127.5(7) . .
C1 Ru1 C63 C64 -50.3(5) . .
C60 Ru1 C63 C64 37.5(4) . .
C61 Ru1 C63 C64 80.5(5) . .
C62 Ru1 C63 C64 118.4(6) . .
P1 Ru1 C63 C64 -141.2(4) . .
P2 Ru1 C63 C64 108.4(5) . .
C1 Ru1 C63 C62 -168.7(4) . .
C60 Ru1 C63 C62 -80.9(4) . .
C64 Ru1 C63 C62 -118.4(6) . .
C61 Ru1 C63 C62 -37.9(4) . .
P1 Ru1 C63 C62 100.4(4) . .
P2 Ru1 C63 C62 -10.0(8) . .
C1 Ru1 C63 C68 71.6(7) . .
C60 Ru1 C63 C68 159.4(8) . .
C64 Ru1 C63 C68 121.9(9) . .
C61 Ru1 C63 C68 -157.6(8) . .
C62 Ru1 C63 C68 -119.7(8) . .
P1 Ru1 C63 C68 -19.3(7) . .
P2 Ru1 C63 C68 -129.7(7) . .
C62 C63 C64 C60 -0.1(7) . .
C68 C63 C64 C60 171.1(7) . .
Ru1 C63 C64 C60 -61.7(5) . .
C62 C63 C64 C69 -175.7(7) . .
C68 C63 C64 C69 -4.4(11) . .
Ru1 C63 C64 C69 122.7(7) . .
C62 C63 C64 Ru1 61.6(4) . .
C68 C63 C64 Ru1 -127.1(7) . .
C61 C60 C64 C63 -0.9(8) . .
C65 C60 C64 C63 -174.4(7) . .
Ru1 C60 C64 C63 62.9(5) . .
C61 C60 C64 C69 174.7(6) . .
C65 C60 C64 C69 1.2(11) . .
Ru1 C60 C64 C69 -121.4(7) . .
C61 C60 C64 Ru1 -63.8(5) . .
C65 C60 C64 Ru1 122.6(7) . .
C1 Ru1 C64 C63 136.4(4) . .
C60 Ru1 C64 C63 -117.7(6) . .
C61 Ru1 C64 C63 -79.4(4) . .
C62 Ru1 C64 C63 -36.9(4) . .
P1 Ru1 C64 C63 52.9(5) . .
P2 Ru1 C64 C63 -144.8(4) . .
C1 Ru1 C64 C60 -105.9(4) . .
C61 Ru1 C64 C60 38.3(4) . .
C62 Ru1 C64 C60 80.8(4) . .
P1 Ru1 C64 C60 170.6(3) . .
P2 Ru1 C64 C60 -27.1(6) . .
C63 Ru1 C64 C60 117.7(6) . .
C1 Ru1 C64 C69 13.6(7) . .
C60 Ru1 C64 C69 119.5(8) . .
C61 Ru1 C64 C69 157.8(8) . .
C62 Ru1 C64 C69 -159.7(8) . .
P1 Ru1 C64 C69 -69.9(7) . .
P2 Ru1 C64 C69 92.4(7) . .
C63 Ru1 C64 C69 -122.8(9) . .
C76A C71A C72A C73A 0.0 . .
C71A C72A C73A C74A 0.0 . .
C72A C73A C74A C75A 0.0 . .
C73A C74A C75A C76A 0.0 . .
C74A C75A C76A C71A 0.0 . .
C72A C71A C76A C75A 0.0 . .
C76B C71B C72B C73B 0.0 . .
C71B C72B C73B C74B 0.0 . .
C72B C73B C74B C75B 0.0 . .
C73B C74B C75B C76B 0.0 . .
C74B C75B C76B C71B 0.0 . .
C72B C71B C76B C75B 0.0 . .
C86 C81 C82 C83 1(3) . .
C81 C82 C83 C84 0(2) . .
C82 C83 C84 C85 0(2) . .
C83 C84 C85 C86 -2(3) . .
C82 C81 C86 C85 -2(3) . .
C84 C85 C86 C81 3(3) . .
C93 C91 C92 C93 0(2) 2_767 .
C91 C92 C93 C91 0(2) . 2_767
